data_2310761
loop_
_publ_author_name
'Lazic, Biljana'
'Armbruster, Thomas'
'Chopin, Christian'
'Grew, Edward S.'
'Baronnet, Alain'
'Palatinus, Lukas'

_publ_section_title
;
 Superspace description of wagnerite-group minerals
 (Mg,Fe,Mn)2(PO4)(F,OH)
;
_journal_coden_ASTM ACSBDA
_journal_issue 2
_journal_name_full
;
 Acta Crystallographica, Section B: Structural Science, Crystal
 Engineering and Materials
;
_journal_page_first 243
_journal_page_last 258
_journal_paper_doi 10.1107/S2052520613031247
_journal_volume 70
_journal_year 2014
_chemical_compound_source 'Webing, Austria'
_chemical_formula_analytical 'F1 Mg1.98 Mn0.02 O4 P1'
_chemical_formula_sum 'F Fe0 Mg2 O4 P'
_chemical_formula_weight 162.6
_chemical_name_mineral wagnerite
_space_group_IT_number 15
_space_group_ssg_name C2/c(0\b0)s0
_symmetry_cell_setting monoclinic
_symmetry_space_group_name_Hall '-C 2yc'
_symmetry_space_group_name_H-M 'C 1 2/c 1'
_cell_angle_alpha 90
_cell_angle_beta 117.5985(11)
_cell_angle_gamma 90
_cell_formula_units_Z 8
_cell_length_a 12.7633(4)
_cell_length_b 6.3282(2)
_cell_length_c 9.6350(3)
_cell_measurement_temperature 293
_cell_modulation_dimension 1
_cell_volume 689.66(4)
_computing_cell_refinement 'SAINT V8.27B (Bruker AXS Inc., 2012)'
_computing_data_collection 'SAINT V8.27B (Bruker AXS Inc., 2012)'
_computing_data_reduction 'SAINT V8.27B (Bruker AXS Inc., 2012)'
_computing_publication_material 'JANA2006(Pertricek,Dusek & Palatinus 2006)'
_computing_structure_refinement 'JANA2006(Pertricek,Dusek & Palatinus 2006)'
_computing_structure_solution 'SUPERFLIP (Palatinus & Chapuis 2007)'
_diffrn_ambient_temperature 293
_diffrn_detector 'CCD plate'
_diffrn_detector_area_resol_mean 8.3333
_diffrn_measured_fraction_theta_full 0.75
_diffrn_measured_fraction_theta_max 0.74
_diffrn_measurement_device 'four-cycle diffractometer'
_diffrn_measurement_device_type 'Bruker CCD'
_diffrn_measurement_method '\f and \w scans'
_diffrn_measurement_specimen_support fiber
_diffrn_radiation_monochromator graphite
_diffrn_radiation_source 'X-ray tube'
_diffrn_radiation_type 'Mo K\a'
_diffrn_radiation_wavelength 0.71073
_diffrn_reflns_av_R_equivalents 0.0092
_diffrn_reflns_av_sigmaI/netI 0.0074
_diffrn_reflns_limit_h_max 18
_diffrn_reflns_limit_h_min -18
_diffrn_reflns_limit_index_m_1_max 1
_diffrn_reflns_limit_index_m_1_min -1
_diffrn_reflns_limit_k_max 9
_diffrn_reflns_limit_k_min -9
_diffrn_reflns_limit_l_max 13
_diffrn_reflns_limit_l_min -13
_diffrn_reflns_number 12149
_diffrn_reflns_reduction_process narrow-frame
_diffrn_reflns_theta_full 19.73
_diffrn_reflns_theta_max 30.55
_diffrn_reflns_theta_min 2.41
_diffrn_source 'sealed x-ray tube'
_diffrn_source_current 40
_diffrn_source_voltage 50
_exptl_absorpt_coefficient_mu 1.069
_exptl_absorpt_correction_T_max 0.746
_exptl_absorpt_correction_T_min 0.693
_exptl_absorpt_correction_type multi-scan
_exptl_absorpt_process_details 'SADABS V2012/1 (Bruker AXS Inc.)'
_exptl_crystal_colour colourless
_exptl_crystal_density_diffrn 3.1306
_exptl_crystal_description prism
_exptl_crystal_F_000 320
_exptl_crystal_size_max 0.46
_exptl_crystal_size_mid 0.26
_exptl_crystal_size_min 0.26
_refine_diff_density_max 0.43
_refine_diff_density_min -0.31
_refine_ls_extinction_method none
_refine_ls_goodness_of_fit_gt 2.04
_refine_ls_goodness_of_fit_ref 2.01
_refine_ls_number_constraints 2
_refine_ls_number_parameters 227
_refine_ls_number_reflns 3160
_refine_ls_number_restraints 0
_refine_ls_R_factor_all 0.0167
_refine_ls_R_factor_gt 0.0158
_refine_ls_shift/su_max 0.0031
_refine_ls_shift/su_mean 0.0006
_refine_ls_structure_factor_coef Fsqd
_refine_ls_weighting_details w=1/(\s^2^(I)+0.0004I^2^)
_refine_ls_weighting_scheme sigma
_refine_ls_wR_factor_gt 0.0544
_refine_ls_wR_factor_ref 0.0549
_reflns_number_gt 2999
_reflns_number_total 3160
_reflns_threshold_expression I>3\s(I)
_cod_data_source_file dk5018sup1.cif
_cod_data_source_block 2b
_cod_original_formula_sum 'F1 Fe0 Mg2 O4 P1'
_cod_database_code 2310761
_publcif_datablock.id {fd35d8f4-79ab-4b15-81b1-af1020d33b83}

_jana_cell_commen_supercell_matrix_1_1 1
_jana_cell_commen_supercell_matrix_1_2 0
_jana_cell_commen_supercell_matrix_1_3 0
_jana_cell_commen_supercell_matrix_2_1 0
_jana_cell_commen_supercell_matrix_2_2 2
_jana_cell_commen_supercell_matrix_2_3 0
_jana_cell_commen_supercell_matrix_3_1 0
_jana_cell_commen_supercell_matrix_3_2 0
_jana_cell_commen_supercell_matrix_3_3 1
_jana_cell_commen_t_section_1 0.125

loop_
_space_group_symop_id
_space_group_symop_operation_xyz
1 x,y,z
2 -x,y,-z+0.5
3 x+0.5,y+0.5,z
4 -x+0.5,y+0.5,-z+0.5
5 -x,-y,-z
6 x,-y,z+0.5
7 -x+0.5,-y+0.5,-z
8 x+0.5,-y+0.5,z+0.5

loop_
_space_group_symop_ssg_id
_space_group_symop_ssg_operation_algebraic
1 x1,x2,x3,x4
2 -x1,x2,-x3+1/2,x4+1/2
3 -x1,-x2,-x3,-x4
4 x1,-x2,x3+1/2,-x4+1/2
5 x1+1/2,x2+1/2,x3,x4
6 -x1+1/2,x2+1/2,-x3+1/2,x4+1/2
7 -x1+1/2,-x2+1/2,-x3,-x4
8 x1+1/2,-x2+1/2,x3+1/2,-x4+1/2

loop_
_atom_site_label
_atom_site_type_symbol
_atom_site_fract_x
_atom_site_fract_y
_atom_site_fract_z
_atom_site_adp_type
_atom_site_U_iso_or_equiv
_atom_site_symmetry_multiplicity
_atom_site_occupancy
_atom_site_calc_flag
Mg1 Mg 0.058804(17) 0.27328(3) 0.00936(2) Uani 0.00724(7) 8 1 d
Mg2 Mg -0.155930(16) 0.10997(3) 0.13591(2) Uani 0.00677(7) 8 1 d
P1 P 0.174579(11) 0.60199(2) 0.305995(17) Uani 0.00451(6) 8 1 d
F1 F -0.00712(3) 0.15274(6) 0.15522(5) Uani 0.01013(14) 8 0.5 d
F2 F -0.03064(4) 0.07910(6) 0.05042(5) Uani 0.01167(15) 8 0.5 d
O1 O 0.08028(3) 0.54446(6) 0.14062(5) Uani 0.00783(13) 8 1 d
O2 O 0.19369(4) 0.42109(6) 0.42158(5) Uani 0.00767(13) 8 1 d
O3 O 0.13137(4) 0.20622(7) -0.13675(5) Uani 0.00706(14) 8 1 d
O4 O 0.29141(4) 0.65201(7) 0.30402(5) Uani 0.00794(14) 8 1 d

loop_
_atom_site_aniso_label
_atom_site_aniso_type_symbol
_atom_site_aniso_U_11
_atom_site_aniso_U_22
_atom_site_aniso_U_33
_atom_site_aniso_U_12
_atom_site_aniso_U_13
_atom_site_aniso_U_23
Mg1 Mg 0.00668(10) 0.00846(9) 0.00656(10) 0.00133(6) 0.00304(8) 0.00062(6)
Mg2 Mg 0.00736(9) 0.00591(10) 0.00729(11) 0.00018(6) 0.00360(7) -0.00025(6)
P1 P 0.00461(8) 0.00443(8) 0.00404(9) -0.00003(4) 0.00162(6) -0.00010(4)
F1 F 0.00704(17) 0.01214(18) 0.0113(2) 0.00020(13) 0.00434(15) 0.00264(14)
F2 F 0.01217(18) 0.01044(18) 0.0153(2) -0.00177(13) 0.00886(16) 0.00015(15)
O1 O 0.00750(17) 0.00798(17) 0.00552(18) 0.00067(12) 0.00092(14) -0.00125(13)
O2 O 0.00915(16) 0.00607(16) 0.00643(19) -0.00069(12) 0.00245(14) 0.00106(13)
O3 O 0.00806(18) 0.00545(17) 0.00824(19) -0.00049(13) 0.00427(15) 0.00094(13)
O4 O 0.00579(17) 0.01112(18) 0.00753(19) -0.00164(13) 0.00361(15) -0.00143(14)

loop_
_atom_site_displace_Fourier_atom_site_label
_atom_site_displace_Fourier_axis
_atom_site_displace_Fourier_wave_vector_seq_id
_atom_site_displace_Fourier_param_cos
_atom_site_displace_Fourier_param_sin
Mg1 x 1 0.001156(16) -0.003276(16)
Mg1 y 1 0.01497(3) -0.01077(3)
Mg1 z 1 -0.00856(3) 0.00239(2)
Mg2 x 1 -0.000030(17) -0.01391(2)
Mg2 y 1 0.00272(3) 0.00353(3)
Mg2 z 1 -0.00490(2) -0.00584(3)
P1 x 1 0.000890(10) -0.000184(11)
P1 y 1 -0.005166(19) 0.000079(19)
P1 z 1 0.003646(15) 0.000506(16)
O1 x 1 -0.00393(3) 0.00206(3)
O1 y 1 -0.01714(7) 0.00366(6)
O1 z 1 0.00805(5) -0.00181(5)
O2 x 1 0.00993(3) -0.00775(4)
O2 y 1 -0.00558(6) 0.00045(6)
O2 z 1 0.00446(5) -0.00601(5)
O3 x 1 0.00214(3) -0.00029(3)
O3 y 1 -0.00763(6) 0.00544(6)
O3 z 1 -0.00163(5) 0.00233(5)
O4 x 1 -0.00510(3) 0.00137(3)
O4 y 1 0.00568(6) -0.00208(6)
O4 z 1 -0.00950(5) 0.00370(5)

loop_
_atom_site_Fourier_wave_vector_seq_id
_jana_atom_site_fourier_wave_vector_q1_coeff
1 1

loop_
_atom_site_occ_special_func_atom_site_label
_atom_site_occ_special_func_crenel_c
_atom_site_occ_special_func_crenel_w
F1 0.3262 0.5
F2 0.78942(4) 0.5

loop_
_atom_site_U_Fourier_atom_site_label
_atom_site_U_Fourier_tens_elem
_atom_site_U_Fourier_wave_vector_seq_id
_atom_site_U_Fourier_param_cos
_atom_site_U_Fourier_param_sin
Mg1 U11 1 -0.00005(8) -0.00088(7)
Mg1 U22 1 -0.00019(9) 0.00137(8)
Mg1 U33 1 0.00068(9) 0.00030(9)
Mg1 U12 1 -0.00058(6) -0.00037(6)
Mg1 U13 1 0.00043(7) -0.00006(7)
Mg1 U23 1 -0.00076(7) 0.00002(7)
Mg2 U11 1 -0.00049(8) 0.00004(10)
Mg2 U22 1 -0.00012(7) -0.00032(7)
Mg2 U33 1 0.00024(9) 0.00187(9)
Mg2 U12 1 0.00013(6) 0.00013(7)
Mg2 U13 1 0.00067(7) 0.00166(8)
Mg2 U23 1 0.00001(6) -0.00010(7)
P1 U11 1 -0.00004(5) 0.00016(5)
P1 U22 1 -0.00010(5) -0.00016(5)
P1 U33 1 0.00022(6) -0.00031(6)
P1 U12 1 0.00004(4) 0.00009(4)
P1 U13 1 0.00006(4) -0.00005(4)
P1 U23 1 -0.00010(4) 0.00013(4)
O1 U11 1 -0.00084(16) 0.00119(16)
O1 U22 1 0.00009(18) -0.00040(17)
O1 U33 1 0.00064(18) -0.00075(19)
O1 U12 1 -0.00035(13) 0.00086(13)
O1 U13 1 -0.00005(14) -0.00023(14)
O1 U23 1 -0.00073(14) 0.00075(14)
O2 U11 1 0.00018(18) 0.0018(2)
O2 U22 1 -0.00043(15) 0.00034(15)
O2 U33 1 0.00045(18) -0.00054(19)
O2 U12 1 0.00024(13) -0.00079(14)
O2 U13 1 -0.00014(15) -0.00051(16)
O2 U23 1 0.00001(13) 0.00019(13)
O3 U11 1 0.00021(16) 0.00001(15)
O3 U22 1 0.00003(15) 0.00016(14)
O3 U33 1 -0.00007(18) -0.00007(17)
O3 U12 1 0.00017(12) -0.00022(12)
O3 U13 1 0.00000(14) -0.00016(14)
O3 U23 1 -0.00005(13) 0.00004(13)
O4 U11 1 -0.00038(16) 0.00066(15)
O4 U22 1 -0.00136(16) 0.00074(16)
O4 U33 1 -0.00188(20) 0.00067(18)
O4 U12 1 0.00110(13) -0.00059(12)
O4 U13 1 -0.00085(15) 0.00063(14)
O4 U23 1 0.00188(14) -0.00071(13)

loop_
_atom_type_symbol
_atom_type_scat_dispersion_real
_atom_type_scat_dispersion_imag
_atom_type_scat_source
F 0.0171 0.0103 'International Tables Vol C tables 4.2.6.8 and 6.1.1.1'
Fe 0.3463 0.8444 'International Tables Vol C tables 4.2.6.8 and 6.1.1.1'
Mg 0.0486 0.0363 'International Tables Vol C tables 4.2.6.8 and 6.1.1.1'
O 0.0106 0.0060 'International Tables Vol C tables 4.2.6.8 and 6.1.1.1'
P 0.1023 0.0942 'International Tables Vol C tables 4.2.6.8 and 6.1.1.1'

loop_
_cell_wave_vector_seq_id
_cell_wave_vector_x
_cell_wave_vector_y
_cell_wave_vector_z
1 0.000000 0.500000 0.000000

loop_
_geom_bond_atom_site_label_1
_geom_bond_atom_site_label_2
_geom_bond_site_ssg_symmetry_2
_geom_bond_distance_av
_geom_bond_distance_min
_geom_bond_distance_max
Mg1 F1 . 1.9931(13) 1.9931(13) 1.9931(13)
Mg1 F2 . 1.9416(10) 1.9416(10) 1.9416(10)
Mg1 O1 . 2.0864(7) 2.0121(7) 2.1607(7)
Mg1 O3 . 2.0592(9) 2.0395(9) 2.0789(9)
Mg1 F21 3_5555 2.2415(5) 2.2415(5) 2.2415(5)
Mg1 O11 3_5655 2.0481(6) 2.0447(6) 2.0516(6)
Mg1 O41 2_6455 2.0737(6) 2.0560(6) 2.0914(6)
Mg2 F1 . 1.9541(11) 1.9541(11) 1.9541(11)
Mg2 F1 2_5555 2.0578(8) 2.0578(8) 2.0578(8)
Mg2 F2 . 2.0376(12) 2.0376(12) 2.0376(12)
Mg2 O2 2_5555 2.0416(6) 1.9943(6) 2.0890(6)
Mg2 O2 4_4545 2.0778(6) 2.0776(6) 2.0779(6)
Mg2 O31 3_5555 2.0285(6) 2.0180(6) 2.0390(6)
Mg2 O41 1_4455 2.0429(9) 2.0024(8) 2.0835(9)
P1 O1 . 1.5353(5) 1.5272(6) 1.5433(5)
P1 O2 . 1.5408(6) 1.5373(6) 1.5443(7)
P1 O4 . 1.5388(7) 1.5349(8) 1.5428(7)
P1 O31 4_4655 1.5379(7) 1.5344(7) 1.5413(7)
Mg11 F2 3_5555 2.1992(8) 2.1992(8) 2.1992(8)
Mg11 O1 3_5655 2.0480(6) 2.0279(6) 2.0681(6)
Mg11 O4 2_6555 2.0769(6) 2.0754(6) 2.0783(6)
Mg11 F11 . 1.9916(6) 1.9916(6) 1.9916(6)
Mg11 F21 . 1.9449(7) 1.9449(7) 1.9449(7)
Mg11 O11 . 2.0809(7) 2.0336(7) 2.1282(7)
Mg11 O31 . 2.0618(9) 2.0481(9) 2.0755(9)
Mg21 O3 3_5555 2.0263(6) 2.0046(6) 2.0479(6)
Mg21 O4 . 2.0423(9) 2.0137(9) 2.0709(9)
Mg21 F11 . 1.9372(6) 1.9372(6) 1.9372(6)
Mg21 F11 2_6555 2.0731(4) 2.0731(4) 2.0731(4)
Mg21 F21 . 2.0203(8) 2.0203(8) 2.0203(8)
Mg21 O21 2_6555 2.0420(6) 2.0223(6) 2.0616(6)
Mg21 O21 4_4645 2.0813(6) 2.0228(6) 2.1399(6)
P11 O3 4_5655 1.5373(7) 1.5284(7) 1.5462(7)
P11 O11 . 1.5312(5) 1.5283(5) 1.5341(5)
P11 O21 . 1.5371(6) 1.5298(6) 1.5443(7)
P11 O41 . 1.5332(7) 1.5301(7) 1.5363(7)

loop_
_jana_atom_site_displace_legendre_atom_site_label
_jana_atom_site_displace_legendre_axis
_jana_atom_site_displace_legendre_param_order
_jana_atom_site_displace_legendre_param_coeff
F1 x 1 0.00468(7)
F1 y 1 -0.00309(14)
F1 z 1 0.00744(11)
F1 x 2 0
F1 y 2 0
F1 z 2 0
F2 x 1 -0.00461(8)
F2 y 1 0.00796(15)
F2 z 1 -0.00378(12)
F2 x 2 0
F2 y 2 0
F2 z 2 0

loop_
_jana_atom_site_u_legendre_atom_site_label
_jana_atom_site_u_legendre_tens_elem
_jana_atom_site_u_legendre_param_order
_jana_atom_site_u_legendre_param_coeff
F1 U11 1 0.0003(4)
F1 U22 1 0.0002(4)
F1 U33 1 0.0001(5)
F1 U12 1 0.0000(3)
F1 U13 1 0.0000(3)
F1 U23 1 0.0002(3)
F1 U11 2 0.0001
F1 U22 2 0.0001
F1 U33 2 0.0001
F1 U12 2 0.0001
F1 U13 2 0.0001
F1 U23 2 0.0001
F2 U11 1 0.0002(4)
F2 U22 1 0.0010(4)
F2 U33 1 0.0007(5)
F2 U12 1 0.0001(3)
F2 U13 1 0.0006(4)
F2 U23 1 0.0000(3)
F2 U11 2 0.0001
F2 U22 2 0.0001
F2 U33 2 0.0001
F2 U12 2 0.0001
F2 U13 2 0.0001
F2 U23 2 0.0001
